data_4304136
loop_
_publ_author_name
'Andrew J. Gaunt'
'Sean D. Reilly'
'Alejandro E. Enriquez'
'Brian L. Scott'
'James A. Ibers'
'Perumal Sekar'
'Kieran I. M. Ingram'
'Nikolas Kaltsoyannis'
'Mary P. Neu'

_publ_contact_author_address
;
Los Alamos National Laboratory
MS F629
Los Alamos, NM  87544
;
_publ_contact_author_email gaunt@lanl.gov
_publ_contact_author_name 'Andrew J. Gaunt'
_publ_section_title
;
Experimental and Theoretical Comparison of Actinide and Lanthanide Bonding
in M[N(EPR2)2]3 Complexes (M = U, Pu, La, Ce; E = S, Se, Te; R = Ph,iPr, H)
;
_journal_name_full 'Inorganic Chemistry'
_journal_page_first 29
_journal_page_last 41
_journal_paper_doi 10.1021/ic701618a
_journal_volume 47
_journal_year 2008
_chemical_formula_sum 'C79 H68 N3 P6 Pu S6'
_chemical_formula_weight 1679.54
_chemical_name_systematic
; 
 ? 
;
_space_group_IT_number 167
_symmetry_cell_setting trigonal
_symmetry_space_group_name_Hall '-R 3 2"c'
_symmetry_space_group_name_H-M 'R -3 c :H'
_atom_sites_solution_hydrogens geom
_atom_sites_solution_primary direct
_atom_sites_solution_secondary difmap
_audit_creation_method SHELXL-97
_cell_angle_alpha 90.00
_cell_angle_beta 90.00
_cell_angle_gamma 120.00
_cell_formula_units_Z 6
_cell_length_a 15.0053(4)
_cell_length_b 15.0053(4)
_cell_length_c 56.133(4)
_cell_measurement_temperature 141(2)
_cell_volume 10945.6(9)
_computing_cell_refinement 'SAINT+, v. 7.06 (Bruker AXS, 2001)'
_computing_data_collection 'APEX II, v. 1.08 (Bruker AXS, 2003)'
_computing_data_reduction 'SAINT+, v. 7.06 (Bruker AXS, 2001)'
_computing_molecular_graphics 'SHELXTL, v. 6.10, (Bruker AXS, 2000)'
_computing_publication_material 'SHELXTL, v. 6.10, (Bruker AXS, 2000)'
_computing_structure_refinement 'SHELXL-97 (Sheldrick, 1997)'
_computing_structure_solution 'SHELXS-97 (Sheldrick, 1990)'
_diffrn_ambient_temperature 141(2)
_diffrn_measured_fraction_theta_full 1.000
_diffrn_measured_fraction_theta_max 0.948
_diffrn_measurement_device_type 'Bruker D8 with APEXII CCD'
_diffrn_measurement_method '\w scans'
_diffrn_radiation_monochromator graphite
_diffrn_radiation_source 'fine-focus sealed tube'
_diffrn_radiation_type MoK\a
_diffrn_radiation_wavelength 0.71073
_diffrn_reflns_av_R_equivalents 0.0491
_diffrn_reflns_av_sigmaI/netI 0.0284
_diffrn_reflns_limit_h_max 20
_diffrn_reflns_limit_h_min -20
_diffrn_reflns_limit_k_max 20
_diffrn_reflns_limit_k_min -20
_diffrn_reflns_limit_l_max 70
_diffrn_reflns_limit_l_min -73
_diffrn_reflns_number 33148
_diffrn_reflns_theta_full 25.00
_diffrn_reflns_theta_max 28.98
_diffrn_reflns_theta_min 1.73
_diffrn_standards_decay_% 0
_diffrn_standards_interval_count 0
_diffrn_standards_interval_time 0
_diffrn_standards_number 0
_exptl_absorpt_coefficient_mu 1.253
_exptl_absorpt_correction_T_max 0.9516
_exptl_absorpt_correction_T_min 0.9064
_exptl_absorpt_correction_type multi-scan
_exptl_absorpt_process_details 'SADABS 2.03 (Sheldrick, 2001)'
_exptl_crystal_density_diffrn 1.529
_exptl_crystal_density_method 'not measured'
_exptl_crystal_F_000 5058
_exptl_crystal_size_max 0.08
_exptl_crystal_size_mid 0.08
_exptl_crystal_size_min 0.04
_refine_diff_density_max 0.857
_refine_diff_density_min -1.044
_refine_diff_density_rms 0.090
_refine_ls_extinction_method none
_refine_ls_goodness_of_fit_ref 1.129
_refine_ls_hydrogen_treatment constr
_refine_ls_matrix_type full
_refine_ls_number_parameters 152
_refine_ls_number_reflns 3082
_refine_ls_number_restraints 1
_refine_ls_restrained_S_all 1.137
_refine_ls_R_factor_all 0.0387
_refine_ls_R_factor_gt 0.0255
_refine_ls_shift/su_max 0.001
_refine_ls_shift/su_mean 0.000
_refine_ls_structure_factor_coef Fsqd
_refine_ls_weighting_details 'calc w=1/[\s^2^(Fo^2^)+(0.0379P)^2^+0.0000P] where P=(Fo^2^+2Fc^2^)/3'
_refine_ls_weighting_scheme calc
_refine_ls_wR_factor_gt 0.0618
_refine_ls_wR_factor_ref 0.0657
_reflns_number_gt 2528
_reflns_number_total 3082
_reflns_threshold_expression >2sigma(I)
_cod_data_source_file ic701618a_si_02.cif
_cod_data_source_block apx253
_cod_original_cell_volume 10945.5(8)
_cod_original_sg_symbol_H-M 'R -3 c'
_cod_database_code 4304136

loop_
_symmetry_equiv_pos_as_xyz
'x, y, z'
'-y, x-y, z'
'-x+y, -x, z'
'y, x, -z+1/2'
'x-y, -y, -z+1/2'
'-x, -x+y, -z+1/2'
'x+2/3, y+1/3, z+1/3'
'-y+2/3, x-y+1/3, z+1/3'
'-x+y+2/3, -x+1/3, z+1/3'
'y+2/3, x+1/3, -z+5/6'
'x-y+2/3, -y+1/3, -z+5/6'
'-x+2/3, -x+y+1/3, -z+5/6'
'x+1/3, y+2/3, z+2/3'
'-y+1/3, x-y+2/3, z+2/3'
'-x+y+1/3, -x+2/3, z+2/3'
'y+1/3, x+2/3, -z+7/6'
'x-y+1/3, -y+2/3, -z+7/6'
'-x+1/3, -x+y+2/3, -z+7/6'
'-x, -y, -z'
'y, -x+y, -z'
'x-y, x, -z'
'-y, -x, z-1/2'
'-x+y, y, z-1/2'
'x, x-y, z-1/2'
'-x+2/3, -y+1/3, -z+1/3'
'y+2/3, -x+y+1/3, -z+1/3'
'x-y+2/3, x+1/3, -z+1/3'
'-y+2/3, -x+1/3, z-1/6'
'-x+y+2/3, y+1/3, z-1/6'
'x+2/3, x-y+1/3, z-1/6'
'-x+1/3, -y+2/3, -z+2/3'
'y+1/3, -x+y+2/3, -z+2/3'
'x-y+1/3, x+2/3, -z+2/3'
'-y+1/3, -x+2/3, z+1/6'
'-x+y+1/3, y+2/3, z+1/6'
'x+1/3, x-y+2/3, z+1/6'

loop_
_atom_site_label
_atom_site_type_symbol
_atom_site_fract_x
_atom_site_fract_y
_atom_site_fract_z
_atom_site_U_iso_or_equiv
_atom_site_adp_type
_atom_site_occupancy
_atom_site_symmetry_multiplicity
_atom_site_calc_flag
_atom_site_refinement_flags
_atom_site_disorder_assembly
_atom_site_disorder_group
Pu1 Pu 0.6667 0.3333 0.0833 0.01720(7) Uani 1 6 d S . .
S1 S 0.51202(5) 0.21167(5) 0.046013(11) 0.02621(14) Uani 1 1 d . . .
P1 P 0.42244(5) 0.25323(5) 0.062926(10) 0.02064(13) Uani 1 1 d . . .
N1 N 0.49259(18) 0.3333 0.0833 0.0206(6) Uani 1 2 d S . .
C1 C 0.30797(19) 0.14268(18) 0.07470(5) 0.0251(5) Uani 1 1 d . . .
C2 C 0.2930(2) 0.1212(2) 0.09897(5) 0.0304(6) Uani 1 1 d . . .
H2 H 0.3429 0.1637 0.1099 0.046 Uiso 1 1 calc R . .
C3 C 0.2030(2) 0.0358(2) 0.10676(5) 0.0400(7) Uani 1 1 d . . .
H3 H 0.1927 0.0215 0.1230 0.060 Uiso 1 1 calc R . .
C4 C 0.1286(2) -0.0280(2) 0.09078(6) 0.0423(7) Uani 1 1 d . . .
H4 H 0.0683 -0.0845 0.0962 0.063 Uiso 1 1 calc R . .
C5 C 0.1441(2) -0.0078(2) 0.06661(5) 0.0405(7) Uani 1 1 d . . .
H5 H 0.0944 -0.0512 0.0558 0.061 Uiso 1 1 calc R . .
C6 C 0.2329(2) 0.0766(2) 0.05859(5) 0.0334(6) Uani 1 1 d . . .
H6 H 0.2431 0.0897 0.0423 0.050 Uiso 1 1 calc R . .
C7 C 0.36877(19) 0.30767(18) 0.04229(4) 0.0242(5) Uani 1 1 d . . .
C8 C 0.4158(2) 0.3481(2) 0.02046(4) 0.0302(6) Uani 1 1 d . . .
H8 H 0.4750 0.3469 0.0161 0.045 Uiso 1 1 calc R . .
C9 C 0.3738(2) 0.3905(2) 0.00516(5) 0.0384(7) Uani 1 1 d . . .
H9 H 0.4052 0.4177 -0.0094 0.058 Uiso 1 1 calc R . .
C10 C 0.2859(3) 0.3921(3) 0.01150(5) 0.0437(7) Uani 1 1 d . . .
H10 H 0.2579 0.4199 0.0011 0.065 Uiso 1 1 calc R . .
C11 C 0.2389(2) 0.3525(2) 0.03329(5) 0.0384(6) Uani 1 1 d . . .
H11 H 0.1798 0.3541 0.0375 0.058 Uiso 1 1 calc R . .
C12 C 0.2804(2) 0.3107(2) 0.04865(4) 0.0300(6) Uani 1 1 d . . .
H12 H 0.2492 0.2844 0.0633 0.045 Uiso 1 1 calc R . .
C13 C 0.0864(5) 0.9872(7) 0.99995(7) 0.092(2) Uani 1 1 d D . .
C14 C 0.161(2) 0.965(2) 1.0001(5) 0.073(7) Uani 0.17 1 d PD . .

loop_
_atom_site_aniso_label
_atom_site_aniso_U_11
_atom_site_aniso_U_22
_atom_site_aniso_U_33
_atom_site_aniso_U_23
_atom_site_aniso_U_13
_atom_site_aniso_U_12
Pu1 0.01856(8) 0.01856(8) 0.01447(10) 0.000 0.000 0.00928(4)
S1 0.0287(3) 0.0303(3) 0.0238(3) -0.0086(2) -0.0057(2) 0.0179(3)
P1 0.0210(3) 0.0200(3) 0.0200(3) -0.0012(2) -0.0026(2) 0.0096(3)
N1 0.0223(10) 0.0211(14) 0.0179(13) 0.0017(11) 0.0009(5) 0.0106(7)
C1 0.0241(12) 0.0188(12) 0.0312(12) 0.0001(9) -0.0029(10) 0.0097(10)
C2 0.0327(14) 0.0246(12) 0.0285(13) 0.0015(10) -0.0050(11) 0.0103(11)
C3 0.0377(16) 0.0319(15) 0.0386(16) 0.0080(12) 0.0023(12) 0.0086(13)
C4 0.0322(16) 0.0298(15) 0.0507(18) 0.0085(13) 0.0009(13) 0.0049(13)
C5 0.0340(15) 0.0275(14) 0.0480(17) -0.0013(12) -0.0118(13) 0.0064(12)
C6 0.0358(15) 0.0250(13) 0.0315(14) -0.0013(11) -0.0077(11) 0.0092(12)
C7 0.0257(12) 0.0229(12) 0.0226(11) 0.0002(9) -0.0033(9) 0.0113(10)
C8 0.0302(13) 0.0307(14) 0.0291(13) 0.0028(11) 0.0001(10) 0.0149(12)
C9 0.0487(18) 0.0418(16) 0.0267(14) 0.0089(11) 0.0019(12) 0.0241(15)
C10 0.0527(19) 0.0549(19) 0.0377(15) 0.0104(14) -0.0049(14) 0.0376(16)
C11 0.0391(16) 0.0466(17) 0.0406(15) 0.0032(13) -0.0018(13) 0.0297(14)
C12 0.0326(14) 0.0336(14) 0.0274(13) 0.0001(11) -0.0001(10) 0.0190(12)
C13 0.094(5) 0.130(5) 0.0317(18) -0.002(2) -0.001(2) 0.042(4)
C14 0.082(19) 0.060(14) 0.10(2) -0.009(13) -0.009(14) 0.054(14)

loop_
_atom_type_symbol
_atom_type_description
_atom_type_scat_dispersion_real
_atom_type_scat_dispersion_imag
_atom_type_scat_source
C C 0.0033 0.0016 'International Tables Vol C Tables 4.2.6.8 and 6.1.1.4'
H H 0.0000 0.0000 'International Tables Vol C Tables 4.2.6.8 and 6.1.1.4'
N N 0.0061 0.0033 'International Tables Vol C Tables 4.2.6.8 and 6.1.1.4'
P P 0.1023 0.0942 'International Tables Vol C Tables 4.2.6.8 and 6.1.1.4'
S S 0.1246 0.1234 'International Tables Vol C Tables 4.2.6.8 and 6.1.1.4'
Pu Pu -9.4100 4.3056 'International Tables Vol C Tables 4.2.6.8 and 6.1.1.4'

loop_
_geom_angle_atom_site_label_1
_geom_angle_atom_site_label_2
_geom_angle_atom_site_label_3
_geom_angle
_geom_angle_site_symmetry_1
_geom_angle_site_symmetry_3
_geom_angle_publ_flag
N1 Pu1 N1 120.0 2_655 3_665 ?
N1 Pu1 N1 120.000(1) 2_655 . ?
N1 Pu1 N1 120.0 3_665 . ?
N1 Pu1 S1 134.114(13) 2_655 17_554 ?
N1 Pu1 S1 77.091(12) 3_665 17_554 ?
N1 Pu1 S1 61.792(12) . 17_554 ?
N1 Pu1 S1 61.790(12) 2_655 16_544 ?
N1 Pu1 S1 134.114(13) 3_665 16_544 ?
N1 Pu1 S1 77.092(12) . 16_544 ?
S1 Pu1 S1 75.989(19) 17_554 16_544 ?
N1 Pu1 S1 77.090(12) 2_655 18_654 ?
N1 Pu1 S1 61.791(12) 3_665 18_654 ?
N1 Pu1 S1 134.115(13) . 18_654 ?
S1 Pu1 S1 75.989(19) 17_554 18_654 ?
S1 Pu1 S1 75.988(19) 16_544 18_654 ?
N1 Pu1 S1 61.792(12) 2_655 2_655 ?
N1 Pu1 S1 77.091(12) 3_665 2_655 ?
N1 Pu1 S1 134.113(13) . 2_655 ?
S1 Pu1 S1 154.18(2) 17_554 2_655 ?
S1 Pu1 S1 123.58(2) 16_544 2_655 ?
S1 Pu1 S1 91.77(3) 18_654 2_655 ?
N1 Pu1 S1 77.091(12) 2_655 . ?
N1 Pu1 S1 134.113(13) 3_665 . ?
N1 Pu1 S1 61.792(12) . . ?
S1 Pu1 S1 123.58(2) 17_554 . ?
S1 Pu1 S1 91.77(3) 16_544 . ?
S1 Pu1 S1 154.18(2) 18_654 . ?
S1 Pu1 S1 75.986(19) 2_655 . ?
N1 Pu1 S1 134.113(13) 2_655 3_665 ?
N1 Pu1 S1 61.792(12) 3_665 3_665 ?
N1 Pu1 S1 77.091(12) . 3_665 ?
S1 Pu1 S1 91.77(3) 17_554 3_665 ?
S1 Pu1 S1 154.18(2) 16_544 3_665 ?
S1 Pu1 S1 123.58(2) 18_654 3_665 ?
S1 Pu1 S1 75.986(19) 2_655 3_665 ?
S1 Pu1 S1 75.986(19) . 3_665 ?
P1 S1 Pu1 85.03(3) . . ?
N1 P1 C1 112.92(9) . . ?
N1 P1 C7 112.82(10) . . ?
C1 P1 C7 102.31(11) . . ?
N1 P1 S1 106.38(10) . . ?
C1 P1 S1 111.57(8) . . ?
C7 P1 S1 110.97(8) . . ?
P1 N1 P1 147.47(19) 17_554 . ?
P1 N1 Pu1 106.26(9) 17_554 . ?
P1 N1 Pu1 106.26(9) . . ?
C2 C1 C6 119.3(2) . . ?
C2 C1 P1 122.54(19) . . ?
C6 C1 P1 118.13(19) . . ?
C3 C2 C1 119.5(3) . . ?
C4 C3 C2 120.8(3) . . ?
C3 C4 C5 119.8(3) . . ?
C6 C5 C4 120.1(3) . . ?
C5 C6 C1 120.5(3) . . ?
C8 C7 C12 119.5(2) . . ?
C8 C7 P1 120.9(2) . . ?
C12 C7 P1 119.51(18) . . ?
C9 C8 C7 119.7(3) . . ?
C10 C9 C8 120.3(3) . . ?
C9 C10 C11 120.4(3) . . ?
C12 C11 C10 119.7(3) . . ?
C11 C12 C7 120.4(2) . . ?
C14 C13 C13 114.0(16) . 20_457 ?
C14 C13 C13 126.0(16) . 21_667 ?
C13 C13 C13 119.998(14) 20_457 21_667 ?

loop_
_geom_bond_atom_site_label_1
_geom_bond_atom_site_label_2
_geom_bond_distance
_geom_bond_site_symmetry_2
_geom_bond_publ_flag
Pu1 N1 2.612(3) 2_655 ?
Pu1 N1 2.612(3) 3_665 ?
Pu1 N1 2.612(3) . ?
Pu1 S1 2.9781(6) 17_554 ?
Pu1 S1 2.9781(6) 16_544 ?
Pu1 S1 2.9782(6) 18_654 ?
Pu1 S1 2.9782(6) 2_655 ?
Pu1 S1 2.9782(6) . ?
Pu1 S1 2.9782(6) 3_665 ?
S1 P1 1.9837(9) . ?
P1 N1 1.6124(10) . ?
P1 C1 1.814(3) . ?
P1 C7 1.821(2) . ?
N1 P1 1.6123(10) 17_554 ?
C1 C2 1.392(4) . ?
C1 C6 1.397(3) . ?
C2 C3 1.388(4) . ?
C3 C4 1.377(4) . ?
C4 C5 1.385(4) . ?
C5 C6 1.377(4) . ?
C7 C8 1.393(3) . ?
C7 C12 1.396(4) . ?
C8 C9 1.392(4) . ?
C9 C10 1.378(4) . ?
C10 C11 1.388(4) . ?
C11 C12 1.384(4) . ?
C13 C14 1.316(16) . ?
C13 C13 1.404(6) 20_457 ?
C13 C13 1.404(6) 21_667 ?
